data_8106281
loop_
_publ_author_name
'Abouserie, A.'
'Schilde, U.'
'Taubert, A.'

_publ_section_title
;
 The crystal structure of N-butylpyridinium
 bis(\m2-dichlorido)-tetrachloridodicopper(II), C18H28N2Cu2Cl6
;
_journal_issue 4
_journal_name_full 'Zeitschrift f\"ur Kristallographie - New Crystal Structures'
_journal_page_first 743
_journal_page_last 746
_journal_paper_doi 10.1515/ncrs-2018-0099
_journal_volume 233
_journal_year 2018
_chemical_formula_moiety 'C9 H14 N 1+, 0.5(Cl6 Cu2 2-)'
_chemical_formula_sum 'C9 H14 Cl3 Cu N'
_chemical_formula_weight 306.10
_chemical_melting_point 368.0(10)
_chemical_name_systematic
;
 N-butylpyridinium bis(\m~2~-dichlorido)-tetrachlorido-di-copper(II)
;
_space_group_crystal_system monoclinic
_space_group_IT_number 14
_space_group_name_Hall '-P 2yn'
_space_group_name_H-M_alt 'P 1 21/n 1'
_atom_sites_solution_hydrogens difmap
_atom_sites_solution_primary direct
_atom_sites_solution_secondary difmap
_audit_creation_method SHELXL-2014/7
_cell_angle_alpha 90
_cell_angle_beta 102.288(5)
_cell_angle_gamma 90
_cell_formula_units_Z 4
_cell_length_a 9.6625(6)
_cell_length_b 9.3486(3)
_cell_length_c 14.1168(8)
_cell_measurement_reflns_used 23774
_cell_measurement_temperature 210(2)
_cell_measurement_theta_max 29.64
_cell_measurement_theta_min 1.98
_cell_volume 1245.97(11)
_computing_cell_refinement 'X-AREA (Stoe, 2015)'
_computing_data_collection 'X-AREA (Stoe, 2015)'
_computing_data_reduction 'X-RED (Stoe, 2015)'
_computing_molecular_graphics
;
 ORTEP-3 for Windows (Farrugia, 2012)
 DIAMOND 4.5.1 (Brandenburg, 2017)
;
_computing_publication_material
; 
 SHELXL-2014/7 (Sheldrick, 2014)
;
_computing_structure_refinement 'SHELXL-2014/7 (Sheldrick, 2014)'
_computing_structure_solution 'SHELXS-97 (Sheldrick, 1997)'
_diffrn_ambient_temperature 210(2)
_diffrn_detector 'image plate (34 cm diameter)'
_diffrn_detector_area_resol_mean 6.67
_diffrn_detector_type STOE
_diffrn_measured_fraction_theta_full 0.998
_diffrn_measured_fraction_theta_max 0.998
_diffrn_measurement_details
; 
 360 frames, exposure time = 1 min
;
_diffrn_measurement_device '2-circle goniometer'
_diffrn_measurement_device_type 'STOE IPDS 2'
_diffrn_measurement_method '\w scan, \d \w = 1.0 deg'
_diffrn_radiation_monochromator 'plane graphite'
_diffrn_radiation_source 'fine-focus sealed tube'
_diffrn_radiation_type 'Mo K\a'
_diffrn_radiation_wavelength 0.71073
_diffrn_reflns_av_R_equivalents 0.0491
_diffrn_reflns_av_unetI/netI 0.0204
_diffrn_reflns_Laue_measured_fraction_full 0.998
_diffrn_reflns_Laue_measured_fraction_max 0.998
_diffrn_reflns_limit_h_max 11
_diffrn_reflns_limit_h_min -11
_diffrn_reflns_limit_k_max 11
_diffrn_reflns_limit_k_min -10
_diffrn_reflns_limit_l_max 16
_diffrn_reflns_limit_l_min -16
_diffrn_reflns_number 15411
_diffrn_reflns_point_group_measured_fraction_full 0.998
_diffrn_reflns_point_group_measured_fraction_max 0.998
_diffrn_reflns_theta_full 24.997
_diffrn_reflns_theta_max 24.997
_diffrn_reflns_theta_min 2.341
_exptl_absorpt_coefficient_mu 2.358
_exptl_absorpt_correction_T_max 0.7523
_exptl_absorpt_correction_T_min 0.5355
_exptl_absorpt_correction_type integration
_exptl_absorpt_process_details 'X-Area (Stoe, 2015)'
_exptl_crystal_colour red
_exptl_crystal_density_diffrn 1.632
_exptl_crystal_density_method 'not measured'
_exptl_crystal_description block
_exptl_crystal_F_000 620
_exptl_crystal_size_max 1.00
_exptl_crystal_size_mid 0.45
_exptl_crystal_size_min 0.33
_refine_diff_density_max 0.284
_refine_diff_density_min -0.269
_refine_diff_density_rms 0.049
_refine_ls_extinction_coef 0.0291(10)
_refine_ls_extinction_expression Fc^*^=kFc[1+0.001xFc^2^\l^3^/sin(2\q)]^-1/4^
_refine_ls_extinction_method 'SHELXL-2014/7 (Sheldrick 2014'
_refine_ls_goodness_of_fit_ref 1.083
_refine_ls_hydrogen_treatment refall
_refine_ls_matrix_type full
_refine_ls_number_parameters 184
_refine_ls_number_reflns 2186
_refine_ls_number_restraints 0
_refine_ls_restrained_S_all 1.083
_refine_ls_R_factor_all 0.0187
_refine_ls_R_factor_gt 0.0182
_refine_ls_shift/su_max 0.001
_refine_ls_shift/su_mean 0.000
_refine_ls_structure_factor_coef Fsqd
_refine_ls_weighting_details 'w=1/[\s^2^(Fo^2^)+(0.0252P)^2^+0.3679P] where P=(Fo^2^+2Fc^2^)/3'
_refine_ls_weighting_scheme calc
_refine_ls_wR_factor_gt 0.0496
_refine_ls_wR_factor_ref 0.0499
_reflns_number_gt 2121
_reflns_number_total 2186
_reflns_threshold_expression 'I > 2\s(I)'
_cod_data_source_file suppl_ncrs-2018-0099_suppl.cif
_cod_data_source_block ah8
_cod_depositor_comments
;
The following automatic conversions were performed:

data item '_chemical_melting_point' value '367-369' was changed to
'368.0(10)' -- the average value was taken and precision was
estimated.

Automatic conversion script
Id: cif_fix_values 8738 2021-04-28 16:35:53Z antanas 
;
_cod_original_sg_symbol_H-M 'P 21/n'
_cod_database_code 8106281
_shelx_space_group_comment
;
The symmetry employed for this shelxl refinement is uniquely defined
by the following loop, which should always be used as a source of
symmetry information in preference to the above space-group names.
They are only intended as comments.
;

loop_
_space_group_symop_operation_xyz
'x, y, z'
'-x+1/2, y+1/2, -z+1/2'
'-x, -y, -z'
'x-1/2, -y-1/2, z-1/2'

loop_
_atom_site_label
_atom_site_type_symbol
_atom_site_fract_x
_atom_site_fract_y
_atom_site_fract_z
_atom_site_U_iso_or_equiv
_atom_site_adp_type
_atom_site_occupancy
_atom_site_site_symmetry_order
_atom_site_calc_flag
_atom_site_refinement_flags_posn
_atom_site_refinement_flags_adp
_atom_site_refinement_flags_occupancy
_atom_site_disorder_assembly
_atom_site_disorder_group
C1 C 0.21892(16) 1.34958(18) 0.13482(12) 0.0297(3) Uani 1 1 d . . . . .
H1 H 0.2378(19) 1.322(2) 0.1974(15) 0.039(5) Uiso 1 1 d . . . . .
C2 C 0.12862(17) 1.27846(19) 0.06119(12) 0.0343(4) Uani 1 1 d . . . . .
H2 H 0.089(2) 1.191(2) 0.0757(15) 0.051(6) Uiso 1 1 d . . . . .
C3 C 0.10826(16) 1.33051(19) -0.03214(12) 0.0331(4) Uani 1 1 d . . . . .
H3 H 0.0436(19) 1.288(2) -0.0842(13) 0.035(5) Uiso 1 1 d . . . . .
C4 C 0.17871(17) 1.45291(19) -0.04981(12) 0.0329(4) Uani 1 1 d . . . . .
H4 H 0.163(2) 1.4933(19) -0.1093(16) 0.038(6) Uiso 1 1 d . . . . .
C5 C 0.26794(18) 1.51946(18) 0.02547(12) 0.0297(3) Uani 1 1 d . . . . .
H5 H 0.311(2) 1.601(2) 0.0194(14) 0.037(5) Uiso 1 1 d . . . . .
C6 C 0.38816(16) 1.53919(19) 0.19600(11) 0.0289(3) Uani 1 1 d . . . . .
H6A H 0.384(2) 1.635(2) 0.1834(14) 0.038(5) Uiso 1 1 d . . . . .
H6B H 0.352(2) 1.5181(19) 0.2543(15) 0.035(5) Uiso 1 1 d . . . . .
C7 C 0.53618(18) 1.48169(19) 0.20422(15) 0.0350(4) Uani 1 1 d . . . . .
H7A H 0.533(2) 1.378(2) 0.2114(14) 0.045(5) Uiso 1 1 d . . . . .
H7B H 0.562(2) 1.501(2) 0.1446(17) 0.042(6) Uiso 1 1 d . . . . .
C8 C 0.64016(19) 1.5454(2) 0.29048(14) 0.0395(4) Uani 1 1 d . . . . .
H8A H 0.725(3) 1.495(2) 0.2967(16) 0.043(6) Uiso 1 1 d . . . . .
H8B H 0.607(2) 1.525(2) 0.3482(17) 0.044(6) Uiso 1 1 d . . . . .
C9 C 0.6639(2) 1.7040(2) 0.28281(17) 0.0471(5) Uani 1 1 d . . . . .
H9A H 0.584(2) 1.757(2) 0.2827(14) 0.042(5) Uiso 1 1 d . . . . .
H9B H 0.739(2) 1.741(2) 0.3342(16) 0.059(6) Uiso 1 1 d . . . . .
H9C H 0.695(3) 1.726(3) 0.2235(19) 0.071(7) Uiso 1 1 d . . . . .
Cl1 Cl 0.50633(4) 0.82761(4) -0.00540(3) 0.03410(12) Uani 1 1 d . . . . .
Cl2 Cl 0.44379(4) 1.07973(4) 0.22997(2) 0.03259(12) Uani 1 1 d . . . . .
Cl3 Cl 0.20539(4) 0.87418(4) 0.08240(3) 0.03547(12) Uani 1 1 d . . . . .
Cu1 Cu 0.40485(2) 0.98814(2) 0.08398(2) 0.02442(10) Uani 1 1 d . . . . .
N1 N 0.28674(13) 1.46735(14) 0.11596(9) 0.0242(3) Uani 1 1 d . . . . .

loop_
_atom_site_aniso_label
_atom_site_aniso_U_11
_atom_site_aniso_U_22
_atom_site_aniso_U_33
_atom_site_aniso_U_23
_atom_site_aniso_U_13
_atom_site_aniso_U_12
C1 0.0297(8) 0.0318(8) 0.0286(8) 0.0054(7) 0.0085(6) 0.0003(7)
C2 0.0325(8) 0.0295(9) 0.0417(9) 0.0031(7) 0.0098(7) -0.0078(7)
C3 0.0274(7) 0.0358(9) 0.0343(8) -0.0034(7) 0.0028(6) -0.0050(7)
C4 0.0348(8) 0.0368(9) 0.0262(8) 0.0032(7) 0.0044(6) -0.0037(8)
C5 0.0325(8) 0.0277(8) 0.0293(8) 0.0024(6) 0.0076(7) -0.0057(7)
C6 0.0271(8) 0.0323(9) 0.0267(8) -0.0062(7) 0.0047(6) -0.0014(7)
C7 0.0267(8) 0.0312(9) 0.0460(11) -0.0105(8) 0.0056(7) -0.0006(7)
C8 0.0304(9) 0.0364(9) 0.0464(11) -0.0043(8) -0.0038(8) 0.0022(8)
C9 0.0389(10) 0.0383(10) 0.0595(12) -0.0110(9) -0.0001(9) -0.0076(9)
Cl1 0.0460(2) 0.0218(2) 0.0417(2) -0.00242(15) 0.02553(18) -0.00481(15)
Cl2 0.0343(2) 0.0393(2) 0.02355(19) -0.00454(15) 0.00479(14) -0.00309(17)
Cl3 0.0296(2) 0.0374(2) 0.0422(2) -0.00677(17) 0.01379(16) -0.01210(16)
Cu1 0.02649(13) 0.02459(13) 0.02415(13) -0.00234(6) 0.00980(8) -0.00547(7)
N1 0.0225(6) 0.0258(6) 0.0249(6) -0.0021(5) 0.0066(5) -0.0003(5)

loop_
_atom_type_symbol
_atom_type_description
_atom_type_scat_dispersion_real
_atom_type_scat_dispersion_imag
_atom_type_scat_source
C C 0.0033 0.0016 'International Tables Vol C Tables 4.2.6.8 and 6.1.1.4'
H H 0.0000 0.0000 'International Tables Vol C Tables 4.2.6.8 and 6.1.1.4'
N N 0.0061 0.0033 'International Tables Vol C Tables 4.2.6.8 and 6.1.1.4'
Cu Cu 0.3201 1.2651 'International Tables Vol C Tables 4.2.6.8 and 6.1.1.4'
Cl Cl 0.1484 0.1585 'International Tables Vol C Tables 4.2.6.8 and 6.1.1.4'

loop_
_geom_angle_atom_site_label_1
_geom_angle_atom_site_label_2
_geom_angle_atom_site_label_3
_geom_angle
_geom_angle_site_symmetry_1
_geom_angle_site_symmetry_3
N1 C1 C2 120.39(15) . .
N1 C1 H1 115.1(13) . .
C2 C1 H1 124.5(13) . .
C1 C2 C3 119.30(15) . .
C1 C2 H2 118.4(13) . .
C3 C2 H2 122.1(13) . .
C2 C3 C4 119.30(15) . .
C2 C3 H3 122.0(11) . .
C4 C3 H3 118.6(11) . .
C5 C4 C3 119.35(15) . .
C5 C4 H4 118.9(12) . .
C3 C4 H4 121.6(12) . .
N1 C5 C4 120.63(15) . .
N1 C5 H5 115.8(12) . .
C4 C5 H5 123.4(12) . .
N1 C6 C7 110.95(13) . .
N1 C6 H6A 107.5(12) . .
C7 C6 H6A 111.5(12) . .
N1 C6 H6B 104.5(11) . .
C7 C6 H6B 111.5(11) . .
H6A C6 H6B 110.6(16) . .
C6 C7 C8 112.01(15) . .
C6 C7 H7A 108.2(12) . .
C8 C7 H7A 109.5(12) . .
C6 C7 H7B 106.9(13) . .
C8 C7 H7B 112.3(13) . .
H7A C7 H7B 107.7(16) . .
C9 C8 C7 114.27(16) . .
C9 C8 H8A 110.7(12) . .
C7 C8 H8A 107.3(13) . .
C9 C8 H8B 109.9(12) . .
C7 C8 H8B 108.7(13) . .
H8A C8 H8B 105.6(18) . .
C8 C9 H9A 112.8(13) . .
C8 C9 H9B 113.4(14) . .
H9A C9 H9B 107.7(18) . .
C8 C9 H9C 110.3(16) . .
H9A C9 H9C 107.7(19) . .
H9B C9 H9C 104(2) . .
Cu1 Cl1 Cu1 91.272(16) . 3_675
Cl2 Cu1 Cl3 100.010(16) . .
Cl2 Cu1 Cl1 139.530(17) . .
Cl3 Cu1 Cl1 98.790(16) . .
Cl2 Cu1 Cl1 98.825(16) . 3_675
Cl3 Cu1 Cl1 140.430(18) . 3_675
Cl1 Cu1 Cl1 88.729(16) . 3_675
C1 N1 C5 121.03(14) . .
C1 N1 C6 119.46(13) . .
C5 N1 C6 119.48(13) . .

loop_
_geom_bond_atom_site_label_1
_geom_bond_atom_site_label_2
_geom_bond_distance
_geom_bond_site_symmetry_2
C1 N1 1.337(2) .
C1 C2 1.378(2) .
C1 H1 0.90(2) .
C2 C3 1.379(2) .
C2 H2 0.94(2) .
C3 C4 1.381(2) .
C3 H3 0.946(19) .
C4 C5 1.367(2) .
C4 H4 0.90(2) .
C5 N1 1.343(2) .
C5 H5 0.88(2) .
C6 N1 1.489(2) .
C6 C7 1.509(2) .
C6 H6A 0.92(2) .
C6 H6B 0.98(2) .
C7 C8 1.525(2) .
C7 H7A 0.97(2) .
C7 H7B 0.95(2) .
C8 C9 1.508(3) .
C8 H8A 0.93(2) .
C8 H8B 0.96(2) .
C9 H9A 0.92(2) .
C9 H9B 0.97(2) .
C9 H9C 0.97(3) .
Cl1 Cu1 2.3092(4) .
Cl1 Cu1 2.3107(4) 3_675
Cl2 Cu1 2.1890(4) .
Cl3 Cu1 2.1981(4) .
Cu1 Cl1 2.3107(4) 3_675

loop_
_geom_hbond_atom_site_label_D
_geom_hbond_atom_site_label_H
_geom_hbond_atom_site_label_A
_geom_hbond_distance_DH
_geom_hbond_distance_HA
_geom_hbond_distance_DA
_geom_hbond_angle_DHA
_geom_hbond_site_symmetry_A
C1 H1 Cl2 0.90(2) 2.987(19) 3.4128(16) 110.9(14) .
C4 H4 Cl2 0.90(2) 2.84(2) 3.4506(17) 126.1(15) 4_585
C5 H5 Cl1 0.88(2) 2.91(2) 3.7712(17) 166.8(16) 1_565
C5 H5 Cl3 0.88(2) 2.957(19) 3.4950(17) 121.3(14) 1_565
C6 H6B Cl2 0.98(2) 2.97(2) 3.5987(16) 123.1(14) 2
C6 H6B Cl3 0.98(2) 2.82(2) 3.7666(18) 161.4(14) 2
C7 H7A Cl2 0.97(2) 2.95(2) 3.8972(19) 164.8(15) .

loop_
_geom_torsion_atom_site_label_1
_geom_torsion_atom_site_label_2
_geom_torsion_atom_site_label_3
_geom_torsion_atom_site_label_4
_geom_torsion
_geom_torsion_site_symmetry_1
_geom_torsion_site_symmetry_2
_geom_torsion_site_symmetry_3
_geom_torsion_site_symmetry_4
N1 C1 C2 C3 -0.4(2) . . . .
C1 C2 C3 C4 -0.1(3) . . . .
C2 C3 C4 C5 0.4(3) . . . .
C3 C4 C5 N1 -0.4(3) . . . .
N1 C6 C7 C8 -175.69(15) . . . .
C6 C7 C8 C9 -65.3(2) . . . .
C2 C1 N1 C5 0.4(2) . . . .
C2 C1 N1 C6 -177.60(15) . . . .
C4 C5 N1 C1 -0.1(2) . . . .
C4 C5 N1 C6 177.99(15) . . . .
C7 C6 N1 C1 90.86(18) . . . .
C7 C6 N1 C5 -87.21(19) . . . .
